data_7219601
loop_
_publ_author_name
'Das, Debasis'
'Kumari, Babli'
'Lohar, Sisir'
'Adhikari, Sangita'
'Sengupta, Archya'
'Chattopadhyay, Ansuman'
'Brandao, Paula'
'Felix, Vitor'

_publ_section_title
;
 Rhodamine derived colorimetric and fluorescence mercury(II)
 chemodosimeter for human breast cancer cell (MCF7) imaging
;
_journal_name_full 'RSC Adv.'
_journal_paper_doi 10.1039/C4RA14624G
_journal_year 2015
_chemical_formula_sum 'C45 H40 N4 O2'
_chemical_formula_weight 668.81
_chemical_name_systematic
;
 ?
;
_space_group_crystal_system monoclinic
_space_group_IT_number 14
_space_group_name_Hall '-P 2ybc'
_space_group_name_H-M_alt 'P 1 21/c 1'
_symmetry_space_group_name_Hall '-P 2ybc'
_symmetry_space_group_name_H-M 'P 1 21/c 1'
_atom_sites_solution_hydrogens geom
_audit_creation_method SHELXL-2013
_audit_update_record
;
2014-10-06 deposited with the CCDC.
2015-02-16 downloaded from the CCDC.
;
_cell_angle_alpha 90
_cell_angle_beta 100.688(15)
_cell_angle_gamma 90
_cell_formula_units_Z 4
_cell_length_a 9.273(4)
_cell_length_b 16.808(7)
_cell_length_c 23.315(9)
_cell_measurement_reflns_used 308
_cell_measurement_temperature 296(2)
_cell_measurement_theta_max 51.55
_cell_measurement_theta_min 2.97
_cell_volume 3571(3)
_computing_cell_refinement 'Bruker SMART'
_computing_data_collection 'Bruker SMART'
_computing_data_reduction 'Bruker SAINT'
_computing_molecular_graphics 'OLEX2 (J. Appl. Cryst., 2009, 42, 339-341)'
_computing_publication_material 'SHELXL-2013 (Sheldrick, 2013)'
_computing_structure_refinement 'SHELXL-2013 (Sheldrick, 2013)'
_computing_structure_solution 'SHELXS-2013 (Sheldrick, 2013)'
_diffrn_ambient_temperature 296(2)
_diffrn_detector 'CCD area detector'
_diffrn_measured_fraction_theta_full 1.000
_diffrn_measured_fraction_theta_max 0.995
_diffrn_measurement_device '\k-geometry diffractometer'
_diffrn_measurement_device_type 'Bruker SMART APEX2 CCD area detector'
_diffrn_measurement_method 'omega and phi scans'
_diffrn_radiation_monochromator graphite
_diffrn_radiation_type MoK\a
_diffrn_radiation_wavelength 0.71073
_diffrn_reflns_av_R_equivalents 0.0788
_diffrn_reflns_av_unetI/netI 0.0747
_diffrn_reflns_Laue_measured_fraction_full 1.000
_diffrn_reflns_Laue_measured_fraction_max 0.995
_diffrn_reflns_limit_h_max 9
_diffrn_reflns_limit_h_min -11
_diffrn_reflns_limit_k_max 20
_diffrn_reflns_limit_k_min -20
_diffrn_reflns_limit_l_max 29
_diffrn_reflns_limit_l_min -28
_diffrn_reflns_number 20045
_diffrn_reflns_point_group_measured_fraction_full 1.000
_diffrn_reflns_point_group_measured_fraction_max 0.995
_diffrn_reflns_theta_full 25.242
_diffrn_reflns_theta_max 26.366
_diffrn_reflns_theta_min 1.503
_diffrn_source 'fine-focus sealed tube'
_exptl_absorpt_coefficient_mu 0.077
_exptl_absorpt_correction_T_max 0.7454
_exptl_absorpt_correction_T_min 0.5720
_exptl_absorpt_correction_type multi-scan
_exptl_absorpt_process_details 'SADABS (Bruker AXS Inc.)'
_exptl_crystal_colour pink
_exptl_crystal_density_diffrn 1.244
_exptl_crystal_description block
_exptl_crystal_F_000 1416
_exptl_crystal_size_max 0.400
_exptl_crystal_size_mid 0.300
_exptl_crystal_size_min 0.080
_refine_diff_density_max 0.395
_refine_diff_density_min -0.294
_refine_diff_density_rms 0.095
_refine_ls_extinction_coef 0.0089(12)
_refine_ls_extinction_expression Fc^*^=kFc[1+0.001xFc^2^\l^3^/sin(2\q)]^-1/4^
_refine_ls_extinction_method SHELXL
_refine_ls_goodness_of_fit_ref 0.957
_refine_ls_hydrogen_treatment constr
_refine_ls_matrix_type full
_refine_ls_number_parameters 465
_refine_ls_number_reflns 7267
_refine_ls_number_restraints 0
_refine_ls_restrained_S_all 0.957
_refine_ls_R_factor_all 0.1297
_refine_ls_R_factor_gt 0.0673
_refine_ls_shift/su_max 0.000
_refine_ls_shift/su_mean 0.000
_refine_ls_structure_factor_coef Fsqd
_refine_ls_weighting_details 'w=1/[\s^2^(Fo^2^)+(0.1225P)^2^] where P=(Fo^2^+2Fc^2^)/3'
_refine_ls_weighting_scheme calc
_refine_ls_wR_factor_gt 0.1798
_refine_ls_wR_factor_ref 0.2194
_reflns_Friedel_coverage 0.000
_reflns_number_gt 3736
_reflns_number_total 7267
_reflns_threshold_expression 'I > 2\s(I)'
_cod_data_source_file c4ra14624g2.cif
_cod_data_source_block compound_pyrene_derivative
_cod_original_cell_volume 3571(2)
_cod_database_code 7219601
_shelx_space_group_comment
;
The symmetry employed for this shelxl refinement is uniquely defined
by the following loop, which should always be used as a source of
symmetry information in preference to the above space-group names.
They are only intended as comments.
;
_shelx_estimated_absorpt_t_min 0.970
_shelx_estimated_absorpt_t_max 0.994
_shelxl_version_number 2013-4

loop_
_space_group_symop_operation_xyz
'x, y, z'
'-x, y+1/2, -z+1/2'
'-x, -y, -z'
'x, -y-1/2, z-1/2'

loop_
_atom_site_label
_atom_site_type_symbol
_atom_site_fract_x
_atom_site_fract_y
_atom_site_fract_z
_atom_site_U_iso_or_equiv
_atom_site_adp_type
_atom_site_occupancy
_atom_site_site_symmetry_order
_atom_site_calc_flag
_atom_site_refinement_flags_posn
_atom_site_refinement_flags_adp
O1 O 0.1288(2) 0.92898(10) 0.00988(6) 0.0559(5) Uani 1 1 d . .
C2 C 0.1314(3) 0.93978(14) -0.04882(9) 0.0456(6) Uani 1 1 d . .
C3 C 0.2132(3) 1.00485(15) -0.06095(10) 0.0519(7) Uani 1 1 d . .
H3 H 0.2629 1.0356 -0.0304 0.062 Uiso 1 1 calc R U
C4 C 0.2219(3) 1.02472(16) -0.11866(10) 0.0529(7) Uani 1 1 d . .
C5 C 0.1482(3) 0.97473(18) -0.16253(11) 0.0653(8) Uani 1 1 d . .
H5 H 0.1522 0.9853 -0.2014 0.078 Uiso 1 1 calc R U
C6 C 0.0703(3) 0.91041(17) -0.14896(11) 0.0648(8) Uani 1 1 d . .
H6 H 0.0216 0.8789 -0.1793 0.078 Uiso 1 1 calc R U
C7 C 0.0604(3) 0.88981(15) -0.09175(10) 0.0490(6) Uani 1 1 d . .
C8 C -0.0327(3) 0.82104(14) -0.07838(10) 0.0478(6) Uani 1 1 d . .
C9 C -0.0144(3) 0.80787(14) -0.01275(10) 0.0483(6) Uani 1 1 d . .
C10 C -0.0727(3) 0.74231(17) 0.01077(11) 0.0646(8) Uani 1 1 d . .
H10 H -0.1252 0.7053 -0.0145 0.078 Uiso 1 1 calc R U
C11 C -0.0563(3) 0.72966(18) 0.06984(12) 0.0710(9) Uani 1 1 d . .
H11 H -0.0941 0.6836 0.0835 0.085 Uiso 1 1 calc R U
C12 C 0.0176(3) 0.78583(17) 0.11026(11) 0.0606(7) Uani 1 1 d . .
C13 C 0.0778(3) 0.85169(16) 0.08681(10) 0.0539(7) Uani 1 1 d . .
H13 H 0.1296 0.8894 0.1117 0.065 Uiso 1 1 calc R U
C14 C 0.0612(3) 0.86159(14) 0.02671(9) 0.0444(6) Uani 1 1 d . .
N15 N 0.2984(3) 1.09050(15) -0.13117(10) 0.0711(7) Uani 1 1 d . .
C16 C 0.3065(4) 1.1114(2) -0.19155(13) 0.0799(10) Uani 1 1 d . .
H16A H 0.3357 1.1667 -0.1926 0.096 Uiso 1 1 calc R U
H16B H 0.2091 1.1065 -0.2152 0.096 Uiso 1 1 calc R U
C17 C 0.4119(5) 1.0611(3) -0.21898(18) 0.1177(15) Uani 1 1 d . .
H17A H 0.5085 1.0643 -0.1955 0.141 Uiso 1 1 calc R U
H17B H 0.4142 1.0804 -0.2575 0.141 Uiso 1 1 calc R U
H17C H 0.3797 1.0067 -0.2212 0.141 Uiso 1 1 calc R U
C18 C 0.3684(4) 1.14394(18) -0.08430(15) 0.0795(10) Uani 1 1 d . .
H18A H 0.3042 1.1500 -0.0561 0.095 Uiso 1 1 calc R U
H18B H 0.3807 1.1960 -0.1007 0.095 Uiso 1 1 calc R U
C19 C 0.5153(4) 1.1142(3) -0.05343(18) 0.1054(13) Uani 1 1 d . .
H19A H 0.5056 1.0607 -0.0403 0.126 Uiso 1 1 calc R U
H19B H 0.5508 1.1478 -0.0205 0.126 Uiso 1 1 calc R U
H19C H 0.5835 1.1153 -0.0798 0.126 Uiso 1 1 calc R U
N20 N 0.0269(3) 0.77660(16) 0.16994(10) 0.0802(8) Uani 1 1 d . .
C21 C -0.0166(5) 0.7017(2) 0.19378(14) 0.0957(12) Uani 1 1 d . .
H21A H -0.1105 0.6852 0.1713 0.115 Uiso 1 1 calc R U
H21B H -0.0293 0.7105 0.2337 0.115 Uiso 1 1 calc R U
C22 C 0.0934(5) 0.6353(3) 0.19316(17) 0.1111(14) Uani 1 1 d . .
H22A H 0.1116 0.6285 0.1542 0.133 Uiso 1 1 calc R U
H22B H 0.0548 0.5868 0.2059 0.133 Uiso 1 1 calc R U
H22C H 0.1834 0.6485 0.2189 0.133 Uiso 1 1 calc R U
C23 C 0.1017(4) 0.8362(2) 0.21195(13) 0.0850(10) Uani 1 1 d . .
H23A H 0.0846 0.8890 0.1952 0.102 Uiso 1 1 calc R U
H23B H 0.0603 0.8345 0.2472 0.102 Uiso 1 1 calc R U
C24 C 0.2578(5) 0.8219(3) 0.2267(2) 0.1221(15) Uani 1 1 d . .
H24A H 0.2756 0.7740 0.2493 0.146 Uiso 1 1 calc R U
H24B H 0.3046 0.8659 0.2490 0.146 Uiso 1 1 calc R U
H24C H 0.2969 0.8163 0.1916 0.146 Uiso 1 1 calc R U
C25 C -0.1932(3) 0.83217(15) -0.10638(9) 0.0477(6) Uani 1 1 d . .
C26 C -0.2866(3) 0.89222(17) -0.09643(11) 0.0613(7) Uani 1 1 d . .
H26 H -0.2535 0.9334 -0.0707 0.074 Uiso 1 1 calc R U
C27 C -0.4320(4) 0.8898(2) -0.12583(13) 0.0746(9) Uani 1 1 d . .
H27 H -0.4976 0.9290 -0.1191 0.090 Uiso 1 1 calc R U
C28 C -0.4790(4) 0.8291(2) -0.16503(14) 0.0787(9) Uani 1 1 d . .
H28 H -0.5763 0.8281 -0.1843 0.094 Uiso 1 1 calc R U
C29 C -0.3852(3) 0.77032(19) -0.17614(12) 0.0690(8) Uani 1 1 d . .
H29 H -0.4171 0.7305 -0.2033 0.083 Uiso 1 1 calc R U
C30 C -0.2402(3) 0.77179(16) -0.14560(10) 0.0524(7) Uani 1 1 d . .
C31 C -0.1201(3) 0.71532(16) -0.14719(11) 0.0563(7) Uani 1 1 d . .
N32 N 0.0003(3) 0.74641(13) -0.10928(9) 0.0560(6) Uani 1 1 d . .
O33 O -0.1206(2) 0.65406(12) -0.17478(9) 0.0781(6) Uani 1 1 d . .
N34 N 0.1296(3) 0.70266(14) -0.10015(10) 0.0642(6) Uani 1 1 d . .
C35 C 0.2345(4) 0.72241(18) -0.05934(14) 0.0716(8) Uani 1 1 d . .
H35 H 0.2246 0.7667 -0.0365 0.086 Uiso 1 1 calc R U
C36 C 0.3738(3) 0.67502(17) -0.04778(14) 0.0689(8) Uani 1 1 d . .
C37 C 0.4359(4) 0.64760(19) -0.09370(15) 0.0758(9) Uani 1 1 d . .
H37 H 0.3917 0.6605 -0.1317 0.091 Uiso 1 1 calc R U
C38 C 0.5614(4) 0.6017(2) -0.08474(17) 0.0823(10) Uani 1 1 d . .
H38 H 0.6021 0.5857 -0.1164 0.099 Uiso 1 1 calc R U
C39 C 0.6276(4) 0.57917(19) -0.02840(18) 0.0767(9) Uani 1 1 d . .
C40 C 0.7553(4) 0.5289(2) -0.0177(2) 0.0986(12) Uani 1 1 d . .
H40 H 0.7983 0.5130 -0.0488 0.118 Uiso 1 1 calc R U
C41 C 0.8137(5) 0.5044(2) 0.0369(3) 0.1040(13) Uani 1 1 d . .
H41 H 0.8952 0.4711 0.0424 0.125 Uiso 1 1 calc R U
C42 C 0.7537(4) 0.5282(2) 0.0867(2) 0.0911(11) Uani 1 1 d . .
C43 C 0.8079(6) 0.5020(2) 0.1426(3) 0.1150(15) Uani 1 1 d . .
H43 H 0.8865 0.4668 0.1487 0.138 Uiso 1 1 calc R U
C44 C 0.7485(6) 0.5267(3) 0.1901(2) 0.1207(16) Uani 1 1 d . .
H44 H 0.7890 0.5093 0.2274 0.145 Uiso 1 1 calc R U
C45 C 0.6273(5) 0.5781(2) 0.1816(2) 0.1065(13) Uani 1 1 d . .
H45 H 0.5872 0.5947 0.2134 0.128 Uiso 1 1 calc R U
C46 C 0.5663(4) 0.6046(2) 0.12511(17) 0.0836(10) Uani 1 1 d . .
C47 C 0.6284(4) 0.58056(17) 0.07755(17) 0.0769(9) Uani 1 1 d . .
C48 C 0.5651(3) 0.60560(16) 0.01936(14) 0.0643(8) Uani 1 1 d . .
C49 C 0.4399(4) 0.6553(2) 0.11411(16) 0.0832(10) Uani 1 1 d . .
H49 H 0.3999 0.6730 0.1456 0.100 Uiso 1 1 calc R U
C50 C 0.3769(4) 0.67831(19) 0.05985(15) 0.0771(9) Uani 1 1 d . .
H50 H 0.2928 0.7097 0.0544 0.092 Uiso 1 1 calc R U
C51 C 0.4392(3) 0.65450(16) 0.00976(14) 0.0643(8) Uani 1 1 d . .

loop_
_atom_site_aniso_label
_atom_site_aniso_U_11
_atom_site_aniso_U_22
_atom_site_aniso_U_33
_atom_site_aniso_U_23
_atom_site_aniso_U_13
_atom_site_aniso_U_12
O1 0.0813(13) 0.0531(10) 0.0302(8) -0.0004(7) 0.0019(8) -0.0256(10)
C2 0.0533(15) 0.0478(14) 0.0330(12) 0.0016(11) 0.0013(11) -0.0038(12)
C3 0.0649(17) 0.0491(14) 0.0383(13) -0.0001(11) 0.0003(12) -0.0118(13)
C4 0.0533(16) 0.0585(16) 0.0442(14) 0.0093(12) 0.0022(12) -0.0049(14)
C5 0.083(2) 0.0766(19) 0.0360(13) 0.0051(14) 0.0098(14) -0.0162(18)
C6 0.084(2) 0.0691(18) 0.0384(14) -0.0058(13) 0.0031(14) -0.0222(17)
C7 0.0566(16) 0.0515(14) 0.0372(12) -0.0046(11) 0.0044(11) -0.0113(13)
C8 0.0578(16) 0.0446(13) 0.0368(12) -0.0038(11) -0.0021(11) -0.0076(13)
C9 0.0543(16) 0.0450(13) 0.0412(13) 0.0029(11) -0.0022(11) -0.0110(12)
C10 0.0719(19) 0.0631(17) 0.0517(15) 0.0065(13) -0.0071(14) -0.0276(16)
C11 0.077(2) 0.0718(19) 0.0589(17) 0.0223(15) -0.0018(15) -0.0313(17)
C12 0.0609(18) 0.0712(18) 0.0446(14) 0.0167(14) -0.0034(13) -0.0134(16)
C13 0.0588(16) 0.0617(16) 0.0369(13) 0.0022(12) -0.0021(12) -0.0141(14)
C14 0.0483(14) 0.0448(13) 0.0376(12) 0.0044(11) 0.0014(11) -0.0089(12)
N15 0.0822(18) 0.0729(16) 0.0543(14) 0.0156(12) 0.0026(13) -0.0302(14)
C16 0.094(2) 0.081(2) 0.0637(18) 0.0307(16) 0.0118(18) -0.015(2)
C17 0.119(3) 0.141(4) 0.105(3) 0.036(3) 0.054(3) 0.012(3)
C18 0.085(2) 0.0627(19) 0.086(2) 0.0241(17) 0.0033(19) -0.0204(18)
C19 0.085(3) 0.110(3) 0.109(3) 0.027(2) -0.012(2) -0.026(2)
N20 0.095(2) 0.0951(19) 0.0458(13) 0.0210(13) 0.0010(13) -0.0323(17)
C21 0.103(3) 0.119(3) 0.0605(19) 0.035(2) 0.0026(19) -0.030(3)
C22 0.115(3) 0.111(3) 0.094(3) 0.040(2) -0.015(2) -0.028(3)
C23 0.098(3) 0.104(3) 0.0536(17) 0.0205(18) 0.0133(18) 0.000(2)
C24 0.107(4) 0.124(4) 0.121(3) 0.012(3) -0.017(3) 0.001(3)
C25 0.0571(16) 0.0487(14) 0.0343(12) 0.0006(11) 0.0004(11) -0.0100(13)
C26 0.075(2) 0.0597(17) 0.0430(14) -0.0050(13) -0.0047(14) -0.0012(16)
C27 0.070(2) 0.080(2) 0.0677(19) 0.0002(17) -0.0032(16) 0.0085(18)
C28 0.062(2) 0.090(2) 0.073(2) -0.0014(18) -0.0170(16) -0.0113(19)
C29 0.068(2) 0.0738(19) 0.0577(16) -0.0134(15) -0.0066(15) -0.0140(18)
C30 0.0580(17) 0.0576(16) 0.0387(13) -0.0050(12) 0.0009(12) -0.0174(14)
C31 0.0686(19) 0.0564(16) 0.0422(13) -0.0120(13) 0.0062(13) -0.0183(15)
N32 0.0599(15) 0.0511(12) 0.0527(12) -0.0081(10) -0.0011(11) -0.0069(12)
O33 0.0838(15) 0.0730(13) 0.0732(13) -0.0327(11) 0.0033(11) -0.0112(12)
N34 0.0572(15) 0.0621(14) 0.0701(15) -0.0053(12) 0.0035(13) -0.0082(13)
C35 0.068(2) 0.0578(17) 0.085(2) -0.0074(16) 0.0045(18) -0.0055(16)
C36 0.0630(19) 0.0579(17) 0.084(2) -0.0028(16) 0.0098(17) -0.0116(16)
C37 0.071(2) 0.073(2) 0.086(2) -0.0036(18) 0.0215(18) -0.0109(19)
C38 0.074(2) 0.078(2) 0.100(3) -0.014(2) 0.030(2) -0.015(2)
C39 0.063(2) 0.0561(18) 0.112(3) -0.0103(19) 0.019(2) -0.0191(17)
C40 0.072(3) 0.067(2) 0.157(4) -0.010(2) 0.024(3) -0.012(2)
C41 0.073(3) 0.065(2) 0.168(5) -0.003(3) 0.007(3) -0.009(2)
C42 0.066(2) 0.0551(19) 0.141(4) 0.010(2) -0.011(2) -0.0100(18)
C43 0.100(3) 0.066(2) 0.159(4) 0.016(3) -0.029(3) -0.008(2)
C44 0.123(4) 0.089(3) 0.132(4) 0.034(3) -0.024(3) -0.023(3)
C45 0.106(3) 0.098(3) 0.105(3) 0.025(2) -0.007(3) -0.026(3)
C46 0.080(2) 0.069(2) 0.098(3) 0.006(2) 0.005(2) -0.017(2)
C47 0.066(2) 0.0487(17) 0.111(3) 0.0042(18) 0.005(2) -0.0210(16)
C48 0.0543(18) 0.0480(15) 0.089(2) -0.0028(15) 0.0096(16) -0.0143(14)
C49 0.081(2) 0.084(2) 0.083(2) -0.0022(19) 0.010(2) -0.013(2)
C50 0.067(2) 0.071(2) 0.091(2) -0.0051(18) 0.0111(19) -0.0085(17)
C51 0.0552(18) 0.0497(16) 0.086(2) 0.0002(15) 0.0071(16) -0.0152(14)

loop_
_atom_type_symbol
_atom_type_description
_atom_type_scat_dispersion_real
_atom_type_scat_dispersion_imag
_atom_type_scat_source
C C 0.0033 0.0016 'International Tables Vol C Tables 4.2.6.8 and 6.1.1.4'
H H 0.0000 0.0000 'International Tables Vol C Tables 4.2.6.8 and 6.1.1.4'
N N 0.0061 0.0033 'International Tables Vol C Tables 4.2.6.8 and 6.1.1.4'
O O 0.0106 0.0060 'International Tables Vol C Tables 4.2.6.8 and 6.1.1.4'

loop_
_geom_angle_atom_site_label_1
_geom_angle_atom_site_label_2
_geom_angle_atom_site_label_3
_geom_angle
C2 O1 C14 118.60(17)
C7 C2 O1 123.0(2)
C7 C2 C3 122.5(2)
O1 C2 C3 114.5(2)
C2 C3 C4 120.9(2)
C2 C3 H3 119.6
C4 C3 H3 119.6
N15 C4 C5 122.0(2)
N15 C4 C3 121.3(2)
C5 C4 C3 116.8(2)
C6 C5 C4 120.8(2)
C6 C5 H5 119.6
C4 C5 H5 119.6
C5 C6 C7 123.2(2)
C5 C6 H6 118.4
C7 C6 H6 118.4
C2 C7 C6 115.8(2)
C2 C7 C8 122.1(2)
C6 C7 C8 121.9(2)
N32 C8 C7 111.37(19)
N32 C8 C25 99.61(19)
C7 C8 C25 111.6(2)
N32 C8 C9 111.38(19)
C7 C8 C9 110.91(19)
C25 C8 C9 111.5(2)
C14 C9 C10 116.3(2)
C14 C9 C8 121.4(2)
C10 C9 C8 122.3(2)
C11 C10 C9 122.8(2)
C11 C10 H10 118.6
C9 C10 H10 118.6
C10 C11 C12 120.9(2)
C10 C11 H11 119.5
C12 C11 H11 119.5
N20 C12 C13 121.8(2)
N20 C12 C11 121.7(2)
C13 C12 C11 116.5(2)
C14 C13 C12 120.8(2)
C14 C13 H13 119.6
C12 C13 H13 119.6
C9 C14 O1 123.02(19)
C9 C14 C13 122.7(2)
O1 C14 C13 114.3(2)
C4 N15 C16 121.1(2)
C4 N15 C18 120.6(2)
C16 N15 C18 118.3(2)
N15 C16 C17 115.0(3)
N15 C16 H16A 108.5
C17 C16 H16A 108.5
N15 C16 H16B 108.5
C17 C16 H16B 108.5
H16A C16 H16B 107.5
C16 C17 H17A 109.5
C16 C17 H17B 109.5
H17A C17 H17B 109.5
C16 C17 H17C 109.5
H17A C17 H17C 109.5
H17B C17 H17C 109.5
N15 C18 C19 112.9(3)
N15 C18 H18A 109.0
C19 C18 H18A 109.0
N15 C18 H18B 109.0
C19 C18 H18B 109.0
H18A C18 H18B 107.8
C18 C19 H19A 109.5
C18 C19 H19B 109.5
H19A C19 H19B 109.5
C18 C19 H19C 109.5
H19A C19 H19C 109.5
H19B C19 H19C 109.5
C12 N20 C21 120.5(3)
C12 N20 C23 121.5(2)
C21 N20 C23 117.4(2)
N20 C21 C22 113.4(3)
N20 C21 H21A 108.9
C22 C21 H21A 108.9
N20 C21 H21B 108.9
C22 C21 H21B 108.9
H21A C21 H21B 107.7
C21 C22 H22A 109.5
C21 C22 H22B 109.5
H22A C22 H22B 109.5
C21 C22 H22C 109.5
H22A C22 H22C 109.5
H22B C22 H22C 109.5
C24 C23 N20 111.7(3)
C24 C23 H23A 109.3
N20 C23 H23A 109.3
C24 C23 H23B 109.3
N20 C23 H23B 109.3
H23A C23 H23B 107.9
C23 C24 H24A 109.5
C23 C24 H24B 109.5
H24A C24 H24B 109.5
C23 C24 H24C 109.5
H24A C24 H24C 109.5
H24B C24 H24C 109.5
C26 C25 C30 121.3(3)
C26 C25 C8 127.8(2)
C30 C25 C8 110.9(2)
C25 C26 C27 118.4(3)
C25 C26 H26 120.8
C27 C26 H26 120.8
C28 C27 C26 120.2(3)
C28 C27 H27 119.9
C26 C27 H27 119.9
C29 C28 C27 121.5(3)
C29 C28 H28 119.3
C27 C28 H28 119.3
C28 C29 C30 118.3(3)
C28 C29 H29 120.9
C30 C29 H29 120.9
C25 C30 C29 120.3(3)
C25 C30 C31 110.1(2)
C29 C30 C31 129.6(2)
O33 C31 N32 125.3(3)
O33 C31 C30 129.3(3)
N32 C31 C30 105.3(2)
N34 N32 C31 117.9(2)
N34 N32 C8 127.9(2)
C31 N32 C8 114.0(2)
C35 N34 N32 119.7(2)
N34 C35 C36 120.6(3)
N34 C35 H35 119.7
C36 C35 H35 119.7
C37 C36 C51 119.1(3)
C37 C36 C35 120.4(3)
C51 C36 C35 120.4(3)
C38 C37 C36 121.9(3)
C38 C37 H37 119.0
C36 C37 H37 119.0
C37 C38 C39 120.4(3)
C37 C38 H38 119.8
C39 C38 H38 119.8
C38 C39 C48 118.8(3)
C38 C39 C40 121.9(4)
C48 C39 C40 119.4(4)
C41 C40 C39 121.1(4)
C41 C40 H40 119.5
C39 C40 H40 119.5
C40 C41 C42 121.9(4)
C40 C41 H41 119.1
C42 C41 H41 119.1
C43 C42 C41 123.2(5)
C43 C42 C47 118.4(4)
C41 C42 C47 118.4(4)
C42 C43 C44 122.0(5)
C42 C43 H43 119.0
C44 C43 H43 119.0
C43 C44 C45 119.9(5)
C43 C44 H44 120.0
C45 C44 H44 120.0
C44 C45 C46 119.9(5)
C44 C45 H45 120.0
C46 C45 H45 120.0
C47 C46 C45 119.8(4)
C47 C46 C49 118.2(3)
C45 C46 C49 122.0(4)
C46 C47 C48 120.4(3)
C46 C47 C42 119.9(4)
C48 C47 C42 119.7(4)
C51 C48 C39 120.3(3)
C51 C48 C47 120.1(3)
C39 C48 C47 119.6(3)
C50 C49 C46 122.4(3)
C50 C49 H49 118.8
C46 C49 H49 118.8
C49 C50 C51 120.5(3)
C49 C50 H50 119.7
C51 C50 H50 119.7
C36 C51 C48 119.4(3)
C36 C51 C50 122.2(3)
C48 C51 C50 118.3(3)

loop_
_geom_bond_atom_site_label_1
_geom_bond_atom_site_label_2
_geom_bond_distance
O1 C2 1.386(3)
O1 C14 1.386(3)
C2 C7 1.377(3)
C2 C3 1.390(3)
C3 C4 1.403(3)
C3 H3 0.9300
C4 N15 1.374(3)
C4 C5 1.400(4)
C5 C6 1.370(4)
C5 H5 0.9300
C6 C7 1.398(3)
C6 H6 0.9300
C7 C8 1.509(3)
C8 N32 1.506(3)
C8 C25 1.522(4)
C8 C9 1.524(3)
C9 C14 1.383(3)
C9 C10 1.385(3)
C10 C11 1.374(4)
C10 H10 0.9300
C11 C12 1.417(4)
C11 H11 0.9300
C12 N20 1.387(3)
C12 C13 1.396(4)
C13 C14 1.391(3)
C13 H13 0.9300
N15 C16 1.466(4)
N15 C18 1.469(4)
C16 C17 1.521(5)
C16 H16A 0.9700
C16 H16B 0.9700
C17 H17A 0.9600
C17 H17B 0.9600
C17 H17C 0.9600
C18 C19 1.504(5)
C18 H18A 0.9700
C18 H18B 0.9700
C19 H19A 0.9600
C19 H19B 0.9600
C19 H19C 0.9600
N20 C21 1.463(4)
N20 C23 1.481(4)
C21 C22 1.513(5)
C21 H21A 0.9700
C21 H21B 0.9700
C22 H22A 0.9600
C22 H22B 0.9600
C22 H22C 0.9600
C23 C24 1.444(5)
C23 H23A 0.9700
C23 H23B 0.9700
C24 H24A 0.9600
C24 H24B 0.9600
C24 H24C 0.9600
C25 C26 1.377(4)
C25 C30 1.382(3)
C26 C27 1.396(4)
C26 H26 0.9300
C27 C28 1.385(4)
C27 H27 0.9300
C28 C29 1.372(4)
C28 H28 0.9300
C29 C30 1.400(4)
C29 H29 0.9300
C30 C31 1.469(4)
C31 O33 1.214(3)
C31 N32 1.391(3)
N32 N34 1.389(3)
N34 C35 1.272(4)
C35 C36 1.499(4)
C35 H35 0.9300
C36 C37 1.385(4)
C36 C51 1.409(4)
C37 C38 1.379(4)
C37 H37 0.9300
C38 C39 1.395(5)
C38 H38 0.9300
C39 C48 1.419(4)
C39 C40 1.438(5)
C40 C41 1.352(6)
C40 H40 0.9300
C41 C42 1.433(6)
C41 H41 0.9300
C42 C43 1.380(6)
C42 C47 1.442(5)
C43 C44 1.388(6)
C43 H43 0.9300
C44 C45 1.402(6)
C44 H44 0.9300
C45 C46 1.406(5)
C45 H45 0.9300
C46 C47 1.401(5)
C46 C49 1.433(5)
C47 C48 1.438(5)
C48 C51 1.411(4)
C49 C50 1.348(5)
C49 H49 0.9300
C50 C51 1.452(4)
C50 H50 0.9300
